data_4316344
loop_
_publ_author_name
'Yanfeng Bi'
'Wuping Liao'
'Guancheng Xu'
'Ruiping Deng'
'Meiyan Wang'
'Zhijian Wu'
'Song Gao'
'Hongjie Zhang'

_publ_contact_author 'Prof Dr Wuping Liao'
_publ_contact_author_address
;     State Key Lab of Rare Earth Resource Utilization
      Changchun Institute of Applied Chemistry
      CAS, Changchun 130022
      P.R. China
;
_publ_contact_author_email wpliao@ciac.jl.cn
_publ_section_title
;
 Three p-tert-Butylthiacalix[4]arene-Supported Cobalt Compounds Obtained
 in One Pot Involving In Situ Formation of N6H2 Ligand
;
_journal_name_full 'Inorganic Chemistry'
_journal_page_first 7735
_journal_page_last 7740
_journal_paper_doi 10.1021/ic1005105
_journal_volume 49
_journal_year 2010
_chemical_formula_moiety '[Co4(C40H44O4S4)(N3)4(N6H2)(CH3OH)] (CH3OH)2'
_chemical_formula_sum 'C43 H58 Co4 N18 O7 S4'
_chemical_formula_weight 1303.03
_chemical_name_systematic ?
_space_group_IT_number 15
_symmetry_cell_setting monoclinic
_symmetry_space_group_name_Hall '-C 2yc'
_symmetry_space_group_name_H-M 'C 1 2/c 1'
_atom_sites_solution_hydrogens geom
_atom_sites_solution_primary direct
_atom_sites_solution_secondary difmap
_audit_creation_method SHELXL-97
_cell_angle_alpha 90.00
_cell_angle_beta 109.3880(10)
_cell_angle_gamma 90.00
_cell_formula_units_Z 8
_cell_length_a 33.7351(11)
_cell_length_b 19.1376(7)
_cell_length_c 18.1344(6)
_cell_measurement_reflns_used 9935
_cell_measurement_temperature 187(2)
_cell_measurement_theta_max 24.97
_cell_measurement_theta_min 2.30
_cell_volume 11043.8(7)
_computing_cell_refinement 'Bruker SAINT'
_computing_data_collection 'Bruker APEX2'
_computing_data_reduction 'Bruker SAINT'
_computing_molecular_graphics 'Bruker SHELXTL'
_computing_publication_material 'Bruker SHELXTL'
_computing_structure_refinement 'SHELXL-97 (Sheldrick, 2008)'
_computing_structure_solution 'SHELXS-97 (Sheldrick, 2008)'
_diffrn_ambient_temperature 187(2)
_diffrn_measured_fraction_theta_full 1.000
_diffrn_measured_fraction_theta_max 1.000
_diffrn_measurement_device_type 'Bruker APEX-II CCD'
_diffrn_measurement_method '\f and \w scans'
_diffrn_radiation_monochromator graphite
_diffrn_radiation_source 'fine-focus sealed tube'
_diffrn_radiation_type MoK\a
_diffrn_radiation_wavelength 0.71073
_diffrn_reflns_av_R_equivalents 0.0343
_diffrn_reflns_av_sigmaI/netI 0.0308
_diffrn_reflns_limit_h_max 40
_diffrn_reflns_limit_h_min -40
_diffrn_reflns_limit_k_max 22
_diffrn_reflns_limit_k_min -22
_diffrn_reflns_limit_l_max 21
_diffrn_reflns_limit_l_min -19
_diffrn_reflns_number 39183
_diffrn_reflns_theta_full 25.00
_diffrn_reflns_theta_max 25.00
_diffrn_reflns_theta_min 1.24
_exptl_absorpt_coefficient_mu 1.397
_exptl_absorpt_correction_T_max 0.7395
_exptl_absorpt_correction_T_min 0.7042
_exptl_absorpt_correction_type empirical
_exptl_absorpt_process_details 'SADABS, Sheldrick, 1996'
_exptl_crystal_colour dark-red
_exptl_crystal_density_diffrn 1.567
_exptl_crystal_density_method 'not measured'
_exptl_crystal_description prism
_exptl_crystal_F_000 5360
_exptl_crystal_size_max 0.27
_exptl_crystal_size_mid 0.26
_exptl_crystal_size_min 0.23
_refine_diff_density_max 1.549
_refine_diff_density_min -1.928
_refine_diff_density_rms 0.146
_refine_ls_extinction_method none
_refine_ls_goodness_of_fit_ref 1.092
_refine_ls_hydrogen_treatment constr
_refine_ls_matrix_type full
_refine_ls_number_parameters 648
_refine_ls_number_reflns 9738
_refine_ls_number_restraints 35
_refine_ls_restrained_S_all 1.114
_refine_ls_R_factor_all 0.0873
_refine_ls_R_factor_gt 0.0681
_refine_ls_shift/su_max 0.000
_refine_ls_shift/su_mean 0.000
_refine_ls_structure_factor_coef Fsqd
_refine_ls_weighting_details 'calc w=1/[\s^2^(Fo^2^)+(0.1574P)^2^+27.8808P] where P=(Fo^2^+2Fc^2^)/3'
_refine_ls_weighting_scheme calc
_refine_ls_wR_factor_gt 0.2201
_refine_ls_wR_factor_ref 0.2354
_reflns_number_gt 7480
_reflns_number_total 9738
_reflns_threshold_expression >2sigma(I)
_cod_data_source_file ic1005105_si_002_1.cif
_cod_data_source_block Compound_1
_cod_depositor_comments
;
The following automatic conversions were performed:

'_symmetry_cell_setting' value 'Monoclinic' changed to 'monoclinic'
according to the built-in table from CIF Core dictionary named
'cif_core.dic' version 2.4.1 from 2010-06-29.

Automatic conversion script
Id: cif_fix_values 1646 2011-03-28 12:23:43Z adriana 
;
_cod_database_code 4316344

loop_
_symmetry_equiv_pos_as_xyz
'x, y, z'
'-x, y, -z+1/2'
'x+1/2, y+1/2, z'
'-x+1/2, y+1/2, -z+1/2'
'-x, -y, -z'
'x, -y, z-1/2'
'-x+1/2, -y+1/2, -z'
'x+1/2, -y+1/2, z-1/2'

loop_
_atom_site_label
_atom_site_type_symbol
_atom_site_fract_x
_atom_site_fract_y
_atom_site_fract_z
_atom_site_U_iso_or_equiv
_atom_site_adp_type
_atom_site_occupancy
_atom_site_symmetry_multiplicity
_atom_site_calc_flag
_atom_site_refinement_flags
_atom_site_disorder_assembly
_atom_site_disorder_group
Co1 Co -0.11194(3) 0.11528(4) 0.22038(5) 0.0391(2) Uani 1 1 d . . .
Co2 Co -0.07981(2) 0.28779(4) 0.19308(5) 0.0343(2) Uani 1 1 d . . .
Co3 Co -0.00220(2) 0.28706(4) 0.39136(5) 0.0347(2) Uani 1 1 d . . .
Co4 Co -0.03513(3) 0.11706(4) 0.42137(5) 0.0429(3) Uani 1 1 d U . .
S1 S -0.18339(5) 0.11028(7) 0.22205(9) 0.0408(4) Uani 1 1 d . A .
S2 S -0.13280(4) 0.37597(7) 0.17960(8) 0.0322(3) Uani 1 1 d . A .
S3 S -0.01509(4) 0.37498(7) 0.47545(8) 0.0316(3) Uani 1 1 d . A .
S4 S -0.06878(5) 0.11227(8) 0.52044(9) 0.0440(4) Uani 1 1 d . A .
O1 O -0.12314(11) 0.22063(18) 0.2081(2) 0.0334(8) Uani 1 1 d . A .
O2 O -0.05525(11) 0.32480(17) 0.3077(2) 0.0297(8) Uani 1 1 d . A .
O3 O -0.03118(12) 0.22151(19) 0.4452(2) 0.0366(9) Uani 1 1 d . A .
O4 O -0.09602(13) 0.1176(2) 0.3434(2) 0.0409(9) Uani 1 1 d . A .
O5 O -0.1414(3) 0.1194(10) 0.0888(6) 0.061(3) Uani 0.85(5) 1 d P A 1
O5' O -0.1441(17) 0.090(5) 0.100(3) 0.061(3) Uani 0.15(5) 1 d P A 2
N1 N -0.03074(18) 0.0939(3) 0.1677(4) 0.0560(14) Uani 1 1 d . . .
N2 N -0.05600(15) 0.1326(2) 0.1942(3) 0.0385(11) Uani 1 1 d . A .
N3 N -0.04506(14) 0.1989(2) 0.1870(3) 0.0323(10) Uani 1 1 d . A .
N4 N -0.01457(14) 0.1994(2) 0.1575(3) 0.0329(10) Uani 1 1 d . . .
N5 N -0.00484(15) 0.1341(2) 0.1446(3) 0.0382(11) Uani 1 1 d . . .
N6 N -0.0296(3) 0.0237(5) 0.1674(7) 0.127(4) Uani 1 1 d . A .
H6A H -0.0498 0.0069 0.1857 0.152 Uiso 1 1 d R . .
H6B H -0.0348 0.0089 0.1174 0.152 Uiso 1 1 d R . .
N7 N -0.03961(13) 0.3406(2) 0.1491(2) 0.0313(10) Uani 1 1 d . . .
N8 N -0.04005(15) 0.4048(3) 0.1444(3) 0.0440(13) Uani 1 1 d . . .
N9 N -0.0411(2) 0.4640(3) 0.1356(5) 0.084(2) Uani 1 1 d . A .
N10 N -0.11743(18) 0.2582(3) 0.0602(3) 0.0496(12) Uani 1 1 d U A .
N11 N -0.0885(3) 0.2551(5) 0.0266(6) 0.112(3) Uani 1 1 d U . .
N12 N -0.05814(19) 0.2482(4) 0.0017(4) 0.078(2) Uani 1 1 d U . .
N13 N -0.0996(3) 0.0101(4) 0.2249(8) 0.122(2) Uani 1 1 d . A .
N14 N -0.1142(3) -0.0415(4) 0.2174(7) 0.122(2) Uani 1 1 d . . .
N15 N -0.1272(3) -0.0983(4) 0.2010(8) 0.122(2) Uani 1 1 d . A .
N16 N -0.0343(3) 0.0101(4) 0.4028(6) 0.1023(16) Uani 1 1 d U A .
N17 N -0.0293(3) -0.0408(4) 0.4481(6) 0.1023(16) Uani 1 1 d U . .
N18 N -0.0235(6) -0.0936(11) 0.4866(11) 0.1023(16) Uani 0.62(3) 1 d PU . 1
N18' N -0.0294(10) -0.1247(18) 0.4709(19) 0.1023(16) Uani 0.38(3) 1 d PU . 2
C1 C -0.16080(16) 0.2451(3) 0.2036(3) 0.0339(12) Uani 1 1 d . . .
C2 C -0.19301(18) 0.2018(3) 0.2104(3) 0.0367(13) Uani 1 1 d . A .
C3 C -0.23138(18) 0.2294(3) 0.2101(4) 0.0440(14) Uani 1 1 d . . .
H3A H -0.2523 0.1982 0.2147 0.053 Uiso 1 1 calc R A .
C4 C -0.24020(17) 0.3000(3) 0.2033(4) 0.0406(13) Uani 1 1 d . A .
C5 C -0.20980(18) 0.3429(3) 0.1916(3) 0.0397(13) Uani 1 1 d . . .
H5A H -0.2156 0.3914 0.1832 0.048 Uiso 1 1 calc R A .
C6 C -0.17084(17) 0.3174(3) 0.1918(3) 0.0333(12) Uani 1 1 d . A .
C7 C -0.07481(16) 0.3786(2) 0.3279(3) 0.0289(11) Uani 1 1 d . . .
C8 C -0.11135(16) 0.4093(3) 0.2760(3) 0.0292(11) Uani 1 1 d . A .
C9 C -0.13285(17) 0.4625(3) 0.2981(3) 0.0322(11) Uani 1 1 d . . .
H9A H -0.1575 0.4809 0.2607 0.039 Uiso 1 1 calc R A .
C10 C -0.11931(17) 0.4901(3) 0.3740(3) 0.0336(12) Uani 1 1 d . A .
C11 C -0.08244(16) 0.4626(3) 0.4246(3) 0.0326(12) Uani 1 1 d . . .
H11A H -0.0714 0.4814 0.4759 0.039 Uiso 1 1 calc R A .
C12 C -0.06099(16) 0.4085(3) 0.4036(3) 0.0292(11) Uani 1 1 d . A .
C13 C -0.04365(16) 0.2461(3) 0.5025(3) 0.0342(12) Uani 1 1 d . . .
C14 C -0.03846(16) 0.3163(3) 0.5261(3) 0.0339(12) Uani 1 1 d . A .
C15 C -0.05139(17) 0.3416(3) 0.5858(3) 0.0397(13) Uani 1 1 d . . .
H15A H -0.0470 0.3894 0.6002 0.048 Uiso 1 1 calc R A .
C16 C -0.07070(19) 0.2985(4) 0.6251(4) 0.0464(15) Uani 1 1 d . A .
C17 C -0.07559(18) 0.2295(4) 0.6036(3) 0.0451(15) Uani 1 1 d . . .
H17A H -0.0883 0.1989 0.6305 0.054 Uiso 1 1 calc R A .
C18 C -0.06266(18) 0.2024(3) 0.5439(3) 0.0392(13) Uani 1 1 d . A .
C19 C -0.12714(18) 0.1092(3) 0.3731(4) 0.0381(13) Uani 1 1 d . . .
C20 C -0.12048(18) 0.1069(3) 0.4532(3) 0.0380(13) Uani 1 1 d . A .
C21 C -0.1542(2) 0.0992(3) 0.4823(4) 0.0457(15) Uani 1 1 d . . .
H21A H -0.1481 0.0988 0.5374 0.055 Uiso 1 1 calc R A .
C22 C -0.19528(19) 0.0921(3) 0.4353(4) 0.0406(13) Uani 1 1 d . A .
C23 C -0.20183(19) 0.0944(3) 0.3558(4) 0.0431(14) Uani 1 1 d . . .
H23A H -0.2298 0.0896 0.3208 0.052 Uiso 1 1 calc R A .
C24 C -0.16993(18) 0.1032(3) 0.3245(3) 0.0379(13) Uani 1 1 d . A .
C25 C -0.2814(2) 0.3292(4) 0.2092(5) 0.0564(18) Uani 1 1 d . . .
C26 C -0.1436(2) 0.5463(3) 0.4005(4) 0.0447(14) Uani 1 1 d . . .
C27 C -0.0869(2) 0.3283(5) 0.6896(4) 0.070(2) Uani 1 1 d D . .
C28 C -0.2310(2) 0.0867(4) 0.4682(4) 0.0560(17) Uani 1 1 d . . .
C29 C -0.2835(4) 0.3088(7) 0.2911(8) 0.086(3) Uani 0.762(11) 1 d P A 1
H29A H -0.3096 0.3268 0.2966 0.128 Uiso 0.762(11) 1 calc PR A 1
H29B H -0.2594 0.3290 0.3320 0.128 Uiso 0.762(11) 1 calc PR A 1
H29C H -0.2829 0.2578 0.2963 0.128 Uiso 0.762(11) 1 calc PR A 1
C30 C -0.2841(5) 0.4059(9) 0.2053(9) 0.086(3) Uani 0.762(11) 1 d P A 1
H30A H -0.2830 0.4218 0.1547 0.128 Uiso 0.762(11) 1 calc PR A 1
H30B H -0.2606 0.4261 0.2474 0.128 Uiso 0.762(11) 1 calc PR A 1
H30C H -0.3107 0.4210 0.2113 0.128 Uiso 0.762(11) 1 calc PR A 1
C31 C -0.3187(3) 0.2939(6) 0.1488(8) 0.086(3) Uani 0.762(11) 1 d P A 1
H31A H -0.3189 0.3061 0.0961 0.128 Uiso 0.762(11) 1 calc PR A 1
H31B H -0.3448 0.3098 0.1556 0.128 Uiso 0.762(11) 1 calc PR A 1
H31C H -0.3162 0.2431 0.1557 0.128 Uiso 0.762(11) 1 calc PR A 1
C29' C -0.3045(12) 0.284(2) 0.248(3) 0.086(3) Uani 0.238(11) 1 d P A 2
H29D H -0.3259 0.2569 0.2076 0.128 Uiso 0.238(11) 1 calc PR A 2
H29E H -0.3181 0.3127 0.2767 0.128 Uiso 0.238(11) 1 calc PR A 2
H29F H -0.2848 0.2515 0.2835 0.128 Uiso 0.238(11) 1 calc PR A 2
C30' C -0.2912(15) 0.400(3) 0.172(3) 0.086(3) Uani 0.238(11) 1 d P A 2
H30D H -0.2875 0.3998 0.1222 0.128 Uiso 0.238(11) 1 d PR A 2
H30E H -0.3197 0.4127 0.1663 0.128 Uiso 0.238(11) 1 d PR A 2
H30F H -0.2725 0.4342 0.2053 0.128 Uiso 0.238(11) 1 d PR A 2
C31' C -0.2708(12) 0.394(2) 0.261(3) 0.086(3) Uani 0.238(11) 1 d P A 2
H31D H -0.2662 0.4289 0.2270 0.128 Uiso 0.238(11) 1 d PR A 2
H31E H -0.2936 0.4080 0.2785 0.128 Uiso 0.238(11) 1 d PR A 2
H31F H -0.2458 0.3884 0.3057 0.128 Uiso 0.238(11) 1 d PR A 2
C32 C -0.1850(3) 0.5655(5) 0.3376(5) 0.079(3) Uani 1 1 d . A .
H32A H -0.1993 0.6016 0.3576 0.118 Uiso 1 1 calc R . .
H32B H -0.2029 0.5239 0.3234 0.118 Uiso 1 1 calc R . .
H32C H -0.1793 0.5831 0.2913 0.118 Uiso 1 1 calc R . .
C33 C -0.1519(3) 0.5222(5) 0.4738(5) 0.087(3) Uani 1 1 d . A .
H33A H -0.1675 0.5584 0.4908 0.130 Uiso 1 1 calc R . .
H33B H -0.1251 0.5134 0.5154 0.130 Uiso 1 1 calc R . .
H33C H -0.1685 0.4790 0.4626 0.130 Uiso 1 1 calc R . .
C34 C -0.1170(3) 0.6125(4) 0.4196(6) 0.075(2) Uani 1 1 d . A .
H34A H -0.1324 0.6490 0.4369 0.112 Uiso 1 1 calc R . .
H34B H -0.1112 0.6284 0.3728 0.112 Uiso 1 1 calc R . .
H34C H -0.0905 0.6027 0.4613 0.112 Uiso 1 1 calc R . .
C35 C -0.1148(6) 0.3956(8) 0.6510(10) 0.084(2) Uani 0.542(9) 1 d PD A 1
H35A H -0.1191 0.3969 0.5949 0.126 Uiso 0.542(9) 1 calc PR A 1
H35B H -0.1003 0.4382 0.6758 0.126 Uiso 0.542(9) 1 calc PR A 1
H35C H -0.1421 0.3927 0.6590 0.126 Uiso 0.542(9) 1 calc PR A 1
C36 C -0.0529(6) 0.3623(11) 0.7519(11) 0.084(2) Uani 0.542(9) 1 d P A 1
H36A H -0.0493 0.4102 0.7363 0.126 Uiso 0.542(9) 1 calc PR A 1
H36B H -0.0267 0.3362 0.7608 0.126 Uiso 0.542(9) 1 calc PR A 1
H36C H -0.0600 0.3630 0.8001 0.126 Uiso 0.542(9) 1 calc PR A 1
C37 C -0.1168(7) 0.2839(11) 0.7088(12) 0.084(2) Uani 0.542(9) 1 d P A 1
H37A H -0.1450 0.2917 0.6710 0.126 Uiso 0.542(9) 1 calc PR A 1
H37B H -0.1169 0.2951 0.7615 0.126 Uiso 0.542(9) 1 calc PR A 1
H37C H -0.1089 0.2348 0.7069 0.126 Uiso 0.542(9) 1 calc PR A 1
C35' C -0.0761(8) 0.3941(12) 0.7110(14) 0.084(2) Uani 0.458(9) 1 d P A 2
H35D H -0.0892 0.4253 0.6668 0.126 Uiso 0.458(9) 1 calc PR A 2
H35E H -0.0454 0.3988 0.7272 0.126 Uiso 0.458(9) 1 calc PR A 2
H35F H -0.0856 0.4065 0.7547 0.126 Uiso 0.458(9) 1 calc PR A 2
C36' C -0.0638(6) 0.2809(10) 0.7653(10) 0.084(2) Uani 0.458(9) 1 d PD A 2
H36D H -0.0500 0.2412 0.7497 0.126 Uiso 0.458(9) 1 calc PR A 2
H36E H -0.0846 0.2637 0.7879 0.126 Uiso 0.458(9) 1 calc PR A 2
H36F H -0.0427 0.3090 0.8041 0.126 Uiso 0.458(9) 1 calc PR A 2
C37' C -0.1329(7) 0.3069(13) 0.6697(14) 0.084(2) Uani 0.458(9) 1 d P A 2
H37D H -0.1501 0.3329 0.6236 0.126 Uiso 0.458(9) 1 calc PR A 2
H37E H -0.1424 0.3174 0.7141 0.126 Uiso 0.458(9) 1 calc PR A 2
H37F H -0.1357 0.2567 0.6587 0.126 Uiso 0.458(9) 1 calc PR A 2
C38 C -0.2346(6) 0.1577(10) 0.5037(13) 0.075(2) Uani 0.54(2) 1 d P A 1
H38A H -0.2065 0.1763 0.5306 0.112 Uiso 0.54(2) 1 calc PR A 1
H38B H -0.2497 0.1524 0.5412 0.112 Uiso 0.54(2) 1 calc PR A 1
H38C H -0.2501 0.1900 0.4622 0.112 Uiso 0.54(2) 1 calc PR A 1
C39 C -0.2211(6) 0.0310(12) 0.5339(12) 0.075(2) Uani 0.54(2) 1 d P A 1
H39A H -0.1987 0.0482 0.5800 0.112 Uiso 0.54(2) 1 calc PR A 1
H39B H -0.2120 -0.0124 0.5156 0.112 Uiso 0.54(2) 1 calc PR A 1
H39C H -0.2464 0.0219 0.5476 0.112 Uiso 0.54(2) 1 calc PR A 1
C40 C -0.2723(6) 0.0630(12) 0.4095(13) 0.075(2) Uani 0.54(2) 1 d P A 1
H40A H -0.2889 0.1040 0.3850 0.112 Uiso 0.54(2) 1 calc PR A 1
H40B H -0.2880 0.0356 0.4363 0.112 Uiso 0.54(2) 1 calc PR A 1
H40C H -0.2669 0.0342 0.3693 0.112 Uiso 0.54(2) 1 calc PR A 1
C38' C -0.2513(8) 0.1541(12) 0.4683(16) 0.075(2) Uani 0.46(2) 1 d P A 2
H38D H -0.2303 0.1881 0.4978 0.112 Uiso 0.46(2) 1 calc PR A 2
H38E H -0.2730 0.1490 0.4927 0.112 Uiso 0.46(2) 1 calc PR A 2
H38F H -0.2641 0.1704 0.4143 0.112 Uiso 0.46(2) 1 calc PR A 2
C39' C -0.2167(7) 0.0614(15) 0.5513(14) 0.075(2) Uani 0.46(2) 1 d P A 2
H39D H -0.1957 0.0938 0.5841 0.112 Uiso 0.46(2) 1 calc PR A 2
H39E H -0.2043 0.0148 0.5540 0.112 Uiso 0.46(2) 1 calc PR A 2
H39F H -0.2409 0.0592 0.5699 0.112 Uiso 0.46(2) 1 calc PR A 2
C40' C -0.2649(8) 0.0347(14) 0.4188(16) 0.075(2) Uani 0.46(2) 1 d P A 2
H40D H -0.2554 -0.0133 0.4332 0.112 Uiso 0.46(2) 1 calc PR A 2
H40E H -0.2694 0.0420 0.3632 0.112 Uiso 0.46(2) 1 calc PR A 2
H40F H -0.2913 0.0427 0.4290 0.112 Uiso 0.46(2) 1 calc PR A 2
C41 C -0.1272(3) 0.0756(5) 0.0365(6) 0.080(3) Uani 1 1 d . . .
O7 O -0.2035(5) 0.2949(8) -0.0080(10) 0.113(3) Uiso 0.50 1 d P . .
O7' O -0.2797(5) 0.3375(9) -0.0161(10) 0.113(3) Uiso 0.50 1 d P . .
C43 C -0.2381(4) 0.3516(7) -0.0162(7) 0.113(3) Uiso 1 1 d . . .
O6 O -0.1576(3) 0.2921(5) 0.4081(6) 0.137(3) Uiso 1 1 d . . .
C42 C -0.1761(8) 0.3542(14) 0.4096(15) 0.137(3) Uiso 0.63(2) 1 d P . .
C42' C -0.1618(13) 0.323(2) 0.472(3) 0.137(3) Uiso 0.37(2) 1 d P . .

loop_
_atom_site_aniso_label
_atom_site_aniso_U_11
_atom_site_aniso_U_22
_atom_site_aniso_U_33
_atom_site_aniso_U_23
_atom_site_aniso_U_13
_atom_site_aniso_U_12
Co1 0.0431(5) 0.0295(4) 0.0503(5) 0.0014(3) 0.0230(4) -0.0063(3)
Co2 0.0413(5) 0.0272(4) 0.0430(5) -0.0026(3) 0.0257(4) -0.0055(3)
Co3 0.0378(4) 0.0304(4) 0.0433(5) 0.0036(3) 0.0234(4) 0.0041(3)
Co4 0.0379(5) 0.0353(5) 0.0594(6) 0.0080(4) 0.0216(4) 0.0030(3)
S1 0.0419(8) 0.0349(7) 0.0483(9) -0.0028(6) 0.0186(7) -0.0126(6)
S2 0.0372(7) 0.0303(7) 0.0297(7) 0.0030(5) 0.0121(6) -0.0030(5)
S3 0.0260(6) 0.0351(7) 0.0351(7) -0.0002(5) 0.0121(6) -0.0009(5)
S4 0.0417(8) 0.0428(8) 0.0486(9) 0.0164(7) 0.0167(7) 0.0020(6)
O1 0.035(2) 0.0272(18) 0.040(2) -0.0011(15) 0.0152(17) -0.0049(15)
O2 0.0316(19) 0.0278(18) 0.0325(19) 0.0015(14) 0.0145(16) 0.0038(14)
O3 0.040(2) 0.034(2) 0.041(2) 0.0062(16) 0.0203(18) 0.0006(16)
O4 0.038(2) 0.041(2) 0.048(2) 0.0063(17) 0.0202(19) -0.0043(17)
O5 0.062(3) 0.063(8) 0.063(4) -0.021(5) 0.026(3) -0.013(4)
O5' 0.062(3) 0.063(8) 0.063(4) -0.021(5) 0.026(3) -0.013(4)
N1 0.058(4) 0.046(3) 0.069(4) 0.000(3) 0.028(3) 0.000(3)
N2 0.039(3) 0.027(2) 0.052(3) 0.001(2) 0.019(2) -0.0028(19)
N3 0.033(2) 0.032(2) 0.032(2) 0.0003(18) 0.012(2) -0.0028(19)
N4 0.033(2) 0.031(2) 0.034(2) -0.0023(18) 0.010(2) -0.0060(18)
N5 0.041(3) 0.029(2) 0.046(3) 0.000(2) 0.017(2) 0.002(2)
N6 0.157(9) 0.070(6) 0.193(11) 0.004(6) 0.112(9) -0.003(6)
N7 0.033(2) 0.026(2) 0.038(3) -0.0010(17) 0.017(2) -0.0040(17)
N8 0.043(3) 0.040(3) 0.059(3) 0.000(2) 0.031(3) -0.001(2)
N9 0.103(6) 0.036(4) 0.144(7) 0.011(4) 0.080(5) 0.000(3)
N10 0.060(3) 0.048(3) 0.040(3) 0.000(2) 0.014(2) -0.006(3)
N11 0.106(5) 0.133(6) 0.110(6) 0.012(5) 0.056(4) -0.001(5)
N12 0.045(3) 0.127(6) 0.059(4) 0.040(4) 0.013(3) -0.007(4)
N13 0.105(4) 0.052(2) 0.220(7) 0.004(4) 0.070(4) -0.003(3)
N14 0.105(4) 0.052(2) 0.220(7) 0.004(4) 0.070(4) -0.003(3)
N15 0.105(4) 0.052(2) 0.220(7) 0.004(4) 0.070(4) -0.003(3)
N16 0.129(4) 0.0562(17) 0.135(4) 0.015(2) 0.062(3) 0.023(3)
N17 0.129(4) 0.0562(17) 0.135(4) 0.015(2) 0.062(3) 0.023(3)
N18 0.129(4) 0.0562(17) 0.135(4) 0.015(2) 0.062(3) 0.023(3)
N18' 0.129(4) 0.0562(17) 0.135(4) 0.015(2) 0.062(3) 0.023(3)
C1 0.033(3) 0.035(3) 0.033(3) -0.004(2) 0.009(2) -0.006(2)
C2 0.035(3) 0.034(3) 0.039(3) -0.001(2) 0.009(2) -0.011(2)
C3 0.031(3) 0.053(4) 0.047(3) -0.004(3) 0.010(3) -0.013(3)
C4 0.029(3) 0.047(3) 0.044(3) -0.004(3) 0.010(3) -0.003(2)
C5 0.036(3) 0.041(3) 0.037(3) -0.003(2) 0.006(2) -0.001(2)
C6 0.036(3) 0.033(3) 0.030(3) 0.001(2) 0.009(2) -0.004(2)
C7 0.028(3) 0.026(3) 0.036(3) 0.002(2) 0.016(2) -0.005(2)
C8 0.032(3) 0.029(3) 0.028(3) 0.001(2) 0.012(2) -0.007(2)
C9 0.032(3) 0.027(3) 0.042(3) 0.005(2) 0.017(2) 0.006(2)
C10 0.036(3) 0.029(3) 0.039(3) 0.000(2) 0.016(2) 0.002(2)
C11 0.032(3) 0.032(3) 0.037(3) -0.004(2) 0.015(2) -0.007(2)
C12 0.026(3) 0.031(3) 0.032(3) -0.001(2) 0.012(2) -0.002(2)
C13 0.027(3) 0.041(3) 0.033(3) 0.006(2) 0.009(2) 0.003(2)
C14 0.028(3) 0.044(3) 0.029(3) 0.007(2) 0.009(2) 0.000(2)
C15 0.030(3) 0.052(3) 0.040(3) -0.004(3) 0.014(3) -0.004(2)
C16 0.038(3) 0.065(4) 0.041(3) 0.000(3) 0.020(3) -0.001(3)
C17 0.036(3) 0.067(4) 0.036(3) 0.009(3) 0.015(3) -0.007(3)
C18 0.036(3) 0.044(3) 0.039(3) 0.011(2) 0.015(3) 0.000(2)
C19 0.044(3) 0.027(3) 0.053(4) 0.006(2) 0.029(3) -0.006(2)
C20 0.038(3) 0.033(3) 0.044(3) 0.005(2) 0.015(3) -0.005(2)
C21 0.058(4) 0.037(3) 0.051(4) 0.005(3) 0.029(3) -0.004(3)
C22 0.042(3) 0.036(3) 0.049(4) 0.001(3) 0.022(3) -0.002(2)
C23 0.039(3) 0.035(3) 0.063(4) -0.004(3) 0.026(3) -0.011(2)
C24 0.041(3) 0.029(3) 0.045(3) 0.004(2) 0.016(3) -0.006(2)
C25 0.040(4) 0.060(4) 0.077(5) 0.003(4) 0.029(3) 0.001(3)
C26 0.048(4) 0.045(3) 0.040(3) -0.009(3) 0.015(3) 0.011(3)
C27 0.066(5) 0.102(6) 0.058(5) -0.018(4) 0.043(4) -0.019(4)
C28 0.056(4) 0.058(4) 0.068(5) 0.002(3) 0.040(4) -0.001(3)
C29 0.053(4) 0.089(5) 0.116(7) -0.010(5) 0.030(5) 0.009(3)
C30 0.053(4) 0.089(5) 0.116(7) -0.010(5) 0.030(5) 0.009(3)
C31 0.053(4) 0.089(5) 0.116(7) -0.010(5) 0.030(5) 0.009(3)
C29' 0.053(4) 0.089(5) 0.116(7) -0.010(5) 0.030(5) 0.009(3)
C30' 0.053(4) 0.089(5) 0.116(7) -0.010(5) 0.030(5) 0.009(3)
C31' 0.053(4) 0.089(5) 0.116(7) -0.010(5) 0.030(5) 0.009(3)
C32 0.063(5) 0.089(6) 0.073(5) -0.018(4) 0.008(4) 0.039(4)
C33 0.089(6) 0.111(7) 0.082(6) 0.017(5) 0.058(5) 0.046(6)
C34 0.071(5) 0.053(4) 0.099(7) -0.023(4) 0.027(5) 0.007(4)
C35 0.097(6) 0.096(6) 0.081(6) -0.020(5) 0.060(5) -0.007(5)
C36 0.097(6) 0.096(6) 0.081(6) -0.020(5) 0.060(5) -0.007(5)
C37 0.097(6) 0.096(6) 0.081(6) -0.020(5) 0.060(5) -0.007(5)
C35' 0.097(6) 0.096(6) 0.081(6) -0.020(5) 0.060(5) -0.007(5)
C36' 0.097(6) 0.096(6) 0.081(6) -0.020(5) 0.060(5) -0.007(5)
C37' 0.097(6) 0.096(6) 0.081(6) -0.020(5) 0.060(5) -0.007(5)
C38 0.061(4) 0.093(7) 0.083(5) -0.003(5) 0.041(4) -0.013(5)
C39 0.061(4) 0.093(7) 0.083(5) -0.003(5) 0.041(4) -0.013(5)
C40 0.061(4) 0.093(7) 0.083(5) -0.003(5) 0.041(4) -0.013(5)
C38' 0.061(4) 0.093(7) 0.083(5) -0.003(5) 0.041(4) -0.013(5)
C39' 0.061(4) 0.093(7) 0.083(5) -0.003(5) 0.041(4) -0.013(5)
C40' 0.061(4) 0.093(7) 0.083(5) -0.003(5) 0.041(4) -0.013(5)
C41 0.096(7) 0.065(5) 0.091(6) -0.023(5) 0.046(5) -0.012(5)

loop_
_atom_type_symbol
_atom_type_description
_atom_type_scat_dispersion_real
_atom_type_scat_dispersion_imag
_atom_type_scat_source
C C 0.0033 0.0016 'International Tables Vol C Tables 4.2.6.8 and 6.1.1.4'
H H 0.0000 0.0000 'International Tables Vol C Tables 4.2.6.8 and 6.1.1.4'
N N 0.0061 0.0033 'International Tables Vol C Tables 4.2.6.8 and 6.1.1.4'
O O 0.0106 0.0060 'International Tables Vol C Tables 4.2.6.8 and 6.1.1.4'
S S 0.1246 0.1234 'International Tables Vol C Tables 4.2.6.8 and 6.1.1.4'
Co Co 0.3494 0.9721 'International Tables Vol C Tables 4.2.6.8 and 6.1.1.4'

loop_
_geom_angle_atom_site_label_1
_geom_angle_atom_site_label_2
_geom_angle_atom_site_label_3
_geom_angle
_geom_angle_site_symmetry_1
_geom_angle_site_symmetry_3
_geom_angle_publ_flag
O1 Co1 N13 175.6(4) . . ?
O1 Co1 O4 93.83(15) . . ?
N13 Co1 O4 90.1(4) . . ?
O1 Co1 N2 88.16(16) . . ?
N13 Co1 N2 88.7(3) . . ?
O4 Co1 N2 107.43(18) . . ?
O1 Co1 O5' 96(2) . . ?
N13 Co1 O5' 81(2) . . ?
O4 Co1 O5' 161(2) . . ?
N2 Co1 O5' 89.7(17) . . ?
O1 Co1 O5 81.4(5) . . ?
N13 Co1 O5 95.1(6) . . ?
O4 Co1 O5 168.9(2) . . ?
N2 Co1 O5 82.6(3) . . ?
O5' Co1 O5 16(2) . . ?
O1 Co1 S1 83.79(11) . . ?
N13 Co1 S1 98.7(3) . . ?
O4 Co1 S1 83.85(12) . . ?
N2 Co1 S1 166.60(14) . . ?
O5' Co1 S1 80.5(15) . . ?
O5 Co1 S1 85.6(3) . . ?
O1 Co2 N7 163.96(16) . . ?
O1 Co2 O2 98.41(14) . . ?
N7 Co2 O2 97.16(16) . . ?
O1 Co2 N3 86.18(16) . . ?
N7 Co2 N3 85.74(17) . . ?
O2 Co2 N3 106.53(15) . . ?
O1 Co2 N10 79.65(17) . . ?
N7 Co2 N10 85.60(18) . . ?
O2 Co2 N10 170.49(17) . . ?
N3 Co2 N10 82.71(18) . . ?
O1 Co2 S2 85.07(11) . . ?
N7 Co2 S2 100.33(13) . . ?
O2 Co2 S2 84.23(10) . . ?
N3 Co2 S2 167.04(13) . . ?
N10 Co2 S2 86.32(14) . . ?
O3 Co3 O2 97.57(15) . . ?
O3 Co3 N4 87.06(17) . 2 ?
O2 Co3 N4 105.32(16) . 2 ?
O3 Co3 N7 166.61(16) . 2 ?
O2 Co3 N7 95.36(15) . 2 ?
N4 Co3 N7 86.19(17) 2 2 ?
O3 Co3 S3 84.85(12) . . ?
O2 Co3 S3 85.75(10) . . ?
N4 Co3 S3 167.08(13) 2 . ?
N7 Co3 S3 99.60(13) 2 . ?
O3 Co3 N12 80.5(2) . 2 ?
O2 Co3 N12 174.85(18) . 2 ?
N4 Co3 N12 79.4(2) 2 2 ?
N7 Co3 N12 86.9(2) 2 2 ?
S3 Co3 N12 89.30(15) . 2 ?
O3 Co4 O4 96.89(16) . . ?
O3 Co4 N16 175.5(3) . . ?
O4 Co4 N16 87.6(3) . . ?
O3 Co4 N5 87.64(16) . 2 ?
O4 Co4 N5 106.75(18) . 2 ?
N16 Co4 N5 90.9(3) . 2 ?
O3 Co4 N18 93.5(6) . 5_556 ?
O4 Co4 N18 166.0(6) . 5_556 ?
N16 Co4 N18 82.1(7) . 5_556 ?
N5 Co4 N18 82.9(5) 2 5_556 ?
O3 Co4 N18' 77.9(8) . 5_556 ?
O4 Co4 N18' 169.1(7) . 5_556 ?
N16 Co4 N18' 97.7(9) . 5_556 ?
N5 Co4 N18' 82.8(7) 2 5_556 ?
N18 Co4 N18' 15.6(5) 5_556 5_556 ?
O3 Co4 S4 83.92(11) . . ?
O4 Co4 S4 84.50(12) . . ?
N16 Co4 S4 96.7(3) . . ?
N5 Co4 S4 166.71(14) 2 . ?
N18 Co4 S4 87.4(4) 5_556 . ?
N18' Co4 S4 85.4(7) 5_556 . ?
C24 S1 C2 100.0(3) . . ?
C24 S1 Co1 96.1(2) . . ?
C2 S1 Co1 95.89(19) . . ?
C6 S2 C8 100.4(2) . . ?
C6 S2 Co2 95.03(19) . . ?
C8 S2 Co2 96.04(18) . . ?
C12 S3 C14 100.2(2) . . ?
C12 S3 Co3 94.87(18) . . ?
C14 S3 Co3 95.13(19) . . ?
C20 S4 C18 103.4(3) . . ?
C20 S4 Co4 95.1(2) . . ?
C18 S4 Co4 95.46(19) . . ?
C1 O1 Co2 118.9(3) . . ?
C1 O1 Co1 119.4(3) . . ?
Co2 O1 Co1 121.45(18) . . ?
C7 O2 Co3 117.1(3) . . ?
C7 O2 Co2 117.7(3) . . ?
Co3 O2 Co2 125.17(16) . . ?
C13 O3 Co3 119.0(3) . . ?
C13 O3 Co4 119.8(3) . . ?
Co3 O3 Co4 120.82(19) . . ?
C19 O4 Co4 117.2(4) . . ?
C19 O4 Co1 117.6(4) . . ?
Co4 O4 Co1 124.56(19) . . ?
C41 O5 Co1 122.8(9) . . ?
C41 O5' Co1 130(3) . . ?
N5 N1 N2 110.9(5) . . ?
N5 N1 N6 123.7(6) . . ?
N2 N1 N6 125.3(6) . . ?
N1 N2 N3 105.1(5) . . ?
N1 N2 Co1 135.8(4) . . ?
N3 N2 Co1 117.7(3) . . ?
N4 N3 N2 109.1(4) . . ?
N4 N3 Co2 123.1(3) . . ?
N2 N3 Co2 126.0(3) . . ?
N3 N4 N5 109.7(4) . . ?
N3 N4 Co3 123.2(3) . 2 ?
N5 N4 Co3 124.6(4) . 2 ?
N1 N5 N4 105.2(5) . . ?
N1 N5 Co4 134.4(4) . 2 ?
N4 N5 Co4 119.2(3) . 2 ?
N8 N7 Co2 121.6(3) . . ?
N8 N7 Co3 117.7(3) . 2 ?
Co2 N7 Co3 120.7(2) . 2 ?
N9 N8 N7 176.2(7) . . ?
N11 N10 Co2 104.5(5) . . ?
N12 N11 N10 173.1(10) . . ?
N11 N12 Co3 104.4(6) . 2 ?
N14 N13 Co1 143.6(9) . . ?
N13 N14 N15 170.2(15) . . ?
N17 N16 Co4 131.9(8) . . ?
N18 N17 N16 173.7(13) . . ?
N18 N17 N18' 19.7(15) . . ?
N16 N17 N18' 155.2(15) . . ?
N17 N18 Co4 123.3(16) . 5_556 ?
N17 N18' Co4 93.9(18) . 5_556 ?
O1 C1 C2 122.6(5) . . ?
O1 C1 C6 121.7(5) . . ?
C2 C1 C6 115.7(5) . . ?
C3 C2 C1 121.4(5) . . ?
C3 C2 S1 120.3(4) . . ?
C1 C2 S1 118.3(4) . . ?
C4 C3 C2 122.9(5) . . ?
C3 C4 C5 116.4(5) . . ?
C3 C4 C25 121.6(5) . . ?
C5 C4 C25 122.0(6) . . ?
C4 C5 C6 122.4(5) . . ?
C5 C6 C1 121.0(5) . . ?
C5 C6 S2 119.8(4) . . ?
C1 C6 S2 119.2(4) . . ?
O2 C7 C8 122.7(5) . . ?
O2 C7 C12 122.9(5) . . ?
C8 C7 C12 114.4(5) . . ?
C9 C8 C7 122.7(5) . . ?
C9 C8 S2 117.9(4) . . ?
C7 C8 S2 119.3(4) . . ?
C8 C9 C10 122.0(5) . . ?
C11 C10 C9 116.0(5) . . ?
C11 C10 C26 121.2(5) . . ?
C9 C10 C26 122.8(5) . . ?
C10 C11 C12 122.5(5) . . ?
C11 C12 C7 122.3(5) . . ?
C11 C12 S3 118.3(4) . . ?
C7 C12 S3 119.4(4) . . ?
O3 C13 C14 122.5(5) . . ?
O3 C13 C18 121.5(5) . . ?
C14 C13 C18 116.0(5) . . ?
C15 C14 C13 122.3(5) . . ?
C15 C14 S3 119.3(4) . . ?
C13 C14 S3 118.4(4) . . ?
C14 C15 C16 121.3(6) . . ?
C17 C16 C15 117.4(6) . . ?
C17 C16 C27 121.9(6) . . ?
C15 C16 C27 120.7(6) . . ?
C16 C17 C18 122.6(6) . . ?
C17 C18 C13 120.4(6) . . ?
C17 C18 S4 120.4(4) . . ?
C13 C18 S4 119.1(4) . . ?
O4 C19 C20 123.1(5) . . ?
O4 C19 C24 121.9(5) . . ?
C20 C19 C24 115.0(5) . . ?
C19 C20 C21 121.4(6) . . ?
C19 C20 S4 119.8(4) . . ?
C21 C20 S4 118.7(5) . . ?
C22 C21 C20 123.4(6) . . ?
C21 C22 C23 115.0(5) . . ?
C21 C22 C28 122.3(6) . . ?
C23 C22 C28 122.6(6) . . ?
C24 C23 C22 123.7(6) . . ?
C23 C24 C19 121.4(6) . . ?
C23 C24 S1 118.6(5) . . ?
C19 C24 S1 120.0(4) . . ?
C30 C25 C29' 125.0(17) . . ?
C30 C25 C30' 22.2(19) . . ?
C29' C25 C30' 132(3) . . ?
C30 C25 C31' 38.6(18) . . ?
C29' C25 C31' 104(3) . . ?
C30' C25 C31' 61(3) . . ?
C30 C25 C31 112.7(9) . . ?
C29' C25 C31 69(2) . . ?
C30' C25 C31 94.4(19) . . ?
C31' C25 C31 140.7(16) . . ?
C30 C25 C4 113.8(8) . . ?
C29' C25 C4 116.5(16) . . ?
C30' C25 C4 112(2) . . ?
C31' C25 C4 107.8(15) . . ?
C31 C25 C4 109.7(7) . . ?
C30 C25 C29 105.9(9) . . ?
C29' C25 C29 37.9(18) . . ?
C30' C25 C29 125(2) . . ?
C31' C25 C29 72(2) . . ?
C31 C25 C29 106.7(8) . . ?
C4 C25 C29 107.7(6) . . ?
C33 C26 C34 108.6(7) . . ?
C33 C26 C10 109.6(5) . . ?
C34 C26 C10 108.9(5) . . ?
C33 C26 C32 109.8(7) . . ?
C34 C26 C32 107.0(6) . . ?
C10 C26 C32 112.8(5) . . ?
C35' C27 C37 129.1(12) . . ?
C35' C27 C36 44.7(12) . . ?
C37 C27 C36 120.3(12) . . ?
C35' C27 C37' 118.7(15) . . ?
C37 C27 C37' 33.3(10) . . ?
C36 C27 C37' 140.6(11) . . ?
C35' C27 C16 115.8(10) . . ?
C37 C27 C16 114.3(9) . . ?
C36 C27 C16 111.3(8) . . ?
C37' C27 C16 107.8(9) . . ?
C35' C27 C35 55.6(13) . . ?
C37 C27 C35 102.6(12) . . ?
C36 C27 C35 100.1(12) . . ?
C37' C27 C35 73.1(12) . . ?
C16 C27 C35 105.5(8) . . ?
C35' C27 C36' 106.0(14) . . ?
C37 C27 C36' 69.2(12) . . ?
C36 C27 C36' 64.0(12) . . ?
C37' C27 C36' 102.5(13) . . ?
C16 C27 C36' 104.0(8) . . ?
C35 C27 C36' 150.0(10) . . ?
C38' C28 C39' 106.1(13) . . ?
C38' C28 C22 111.9(9) . . ?
C39' C28 C22 112.7(10) . . ?
C38' C28 C40 86.7(12) . . ?
C39' C28 C40 121.5(12) . . ?
C22 C28 C40 114.3(9) . . ?
C38' C28 C38 27.1(9) . . ?
C39' C28 C38 84.6(12) . . ?
C22 C28 C38 106.9(8) . . ?
C40 C28 C38 112.2(10) . . ?
C38' C28 C39 126.0(12) . . ?
C39' C28 C39 24.8(10) . . ?
C22 C28 C39 110.7(8) . . ?
C40 C28 C39 104.3(11) . . ?
C38 C28 C39 108.4(11) . . ?
C38' C28 C40' 108.1(12) . . ?
C39' C28 C40' 107.5(12) . . ?
C22 C28 C40' 110.3(10) . . ?
C40 C28 C40' 22.4(11) . . ?
C38 C28 C40' 131.7(12) . . ?
C39 C28 C40' 86.1(12) . . ?
C25 C30' C31' 60(3) . . ?
C25 C31' C30' 59(3) . . ?
O5 C41 O5' 24(3) . . ?
O7' C43 O7 124.8(13) . . ?
C42 O6 C42' 54.0(19) . . ?
C42' C42 O6 63(2) . . ?
C42 C42' O6 63(3) . . ?

loop_
_geom_bond_atom_site_label_1
_geom_bond_atom_site_label_2
_geom_bond_distance
_geom_bond_site_symmetry_2
_geom_bond_publ_flag
Co1 O1 2.050(4) . ?
Co1 N13 2.052(8) . ?
Co1 O4 2.114(4) . ?
Co1 N2 2.119(5) . ?
Co1 O5' 2.14(5) . ?
Co1 O5 2.260(10) . ?
Co1 S1 2.4224(17) . ?
Co2 O1 2.032(4) . ?
Co2 N7 2.053(4) . ?
Co2 O2 2.089(4) . ?
Co2 N3 2.090(4) . ?
Co2 N10 2.388(5) . ?
Co2 S2 2.4112(16) . ?
Co3 O3 2.029(4) . ?
Co3 O2 2.055(3) . ?
Co3 N4 2.062(4) 2 ?
Co3 N7 2.065(4) 2 ?
Co3 S3 2.4055(15) . ?
Co3 N12 2.416(7) 2 ?
Co4 O3 2.040(4) . ?
Co4 O4 2.072(4) . ?
Co4 N16 2.077(8) . ?
Co4 N5 2.105(5) 2 ?
Co4 N18 2.170(18) 5_556 ?
Co4 N18' 2.40(3) 5_556 ?
Co4 S4 2.4245(18) . ?
S1 C24 1.765(6) . ?
S1 C2 1.781(6) . ?
S2 C6 1.772(5) . ?
S2 C8 1.774(5) . ?
S3 C12 1.780(5) . ?
S3 C14 1.790(5) . ?
S4 C20 1.769(6) . ?
S4 C18 1.772(6) . ?
O1 C1 1.330(6) . ?
O2 C7 1.339(6) . ?
O3 C13 1.331(7) . ?
O4 C19 1.340(7) . ?
O5 C41 1.461(12) . ?
O5' C41 1.47(5) . ?
N1 N5 1.332(7) . ?
N1 N2 1.334(7) . ?
N1 N6 1.344(11) . ?
N2 N3 1.340(6) . ?
N3 N4 1.307(6) . ?
N4 N5 1.332(6) . ?
N4 Co3 2.062(4) 2 ?
N5 Co4 2.105(5) 2 ?
N7 N8 1.232(7) . ?
N7 Co3 2.065(4) 2 ?
N8 N9 1.142(8) . ?
N10 N11 1.314(10) . ?
N11 N12 1.255(11) . ?
N12 Co3 2.416(7) 2 ?
N13 N14 1.092(10) . ?
N14 N15 1.173(11) . ?
N16 N17 1.248(11) . ?
N17 N18 1.207(18) . ?
N17 N18' 1.66(3) . ?
N18 Co4 2.170(18) 5_556 ?
N18' Co4 2.40(3) 5_556 ?
C1 C2 1.404(8) . ?
C1 C6 1.424(8) . ?
C2 C3 1.396(8) . ?
C3 C4 1.381(9) . ?
C4 C5 1.383(8) . ?
C4 C25 1.535(9) . ?
C5 C6 1.401(8) . ?
C7 C8 1.406(7) . ?
C7 C12 1.417(7) . ?
C8 C9 1.386(7) . ?
C9 C10 1.400(8) . ?
C10 C11 1.382(8) . ?
C10 C26 1.524(8) . ?
C11 C12 1.386(7) . ?
C13 C14 1.402(8) . ?
C13 C18 1.412(8) . ?
C14 C15 1.382(8) . ?
C15 C16 1.386(9) . ?
C16 C17 1.370(9) . ?
C16 C27 1.555(9) . ?
C17 C18 1.395(9) . ?
C19 C20 1.394(8) . ?
C19 C24 1.425(8) . ?
C20 C21 1.412(8) . ?
C21 C22 1.371(9) . ?
C22 C23 1.386(9) . ?
C22 C28 1.515(9) . ?
C23 C24 1.383(8) . ?
C25 C30 1.471(18) . ?
C25 C29' 1.49(4) . ?
C25 C30' 1.50(6) . ?
C25 C31' 1.52(4) . ?
C25 C31 1.524(14) . ?
C25 C29 1.560(15) . ?
C26 C33 1.520(10) . ?
C26 C34 1.523(10) . ?
C26 C32 1.527(9) . ?
C27 C35' 1.33(2) . ?
C27 C37 1.450(19) . ?
C27 C36 1.47(2) . ?
C27 C37' 1.53(2) . ?
C27 C35 1.613(15) . ?
C27 C36' 1.613(16) . ?
C28 C38' 1.46(2) . ?
C28 C39' 1.50(2) . ?
C28 C40 1.52(2) . ?
C28 C38 1.53(2) . ?
C28 C39 1.55(2) . ?
C28 C40' 1.56(3) . ?
C30' C31' 1.53(7) . ?
O7 C43 1.566(19) . ?
O7' C43 1.429(19) . ?
O6 C42 1.35(3) . ?
O6 C42' 1.36(4) . ?
C42 C42' 1.23(4) . ?
